data_4309350
loop_
_publ_author_name
'Maekele Yosef'
'Andreas K. Schaper'
'Michael Fr\"oba'
'Sabine Schlecht'

_publ_contact_author_address
;Phillip-University of Marburg
Dept. of Chemistry
;
_publ_contact_author_email schlecht@chemie.uni-marburg.de
_publ_contact_author_name 'Maekele Yosef, Sabine Schlecht'
_publ_contact_author_phone 0049/6421-2825902
_publ_section_title
;
Stabilization of the Thermodynamically Favored Polymorph of Cadmium
Chalcogenide Nanoparticles CdX (X = S, Se, Te) in the Polar Mesopores of
SBA-15 Silica
;
_journal_name_full 'Inorganic Chemistry'
_journal_page_first 5890
_journal_page_last 5896
_journal_paper_doi 10.1021/ic050517h
_journal_volume 44
_journal_year 2005
_chemical_formula_moiety C36H52Cd2N4S4
_chemical_formula_sum 'C18 H26 Cd N2 S2'
_chemical_formula_weight 446.93
_chemical_melting_point 120
_chemical_name_systematic
;
 ?
;
_space_group_IT_number 14
_symmetry_cell_setting monoclinic
_symmetry_space_group_name_Hall '-P 2ybc'
_symmetry_space_group_name_H-M 'P 1 21/c 1'
_atom_sites_solution_hydrogens geom
_atom_sites_solution_primary direct
_atom_sites_solution_secondary difmap
_audit_creation_method SHELXL-97
_cell_angle_alpha 90.00
_cell_angle_beta 114.023(8)
_cell_angle_gamma 90.00
_cell_formula_units_Z 4
_cell_length_a 13.0297(10)
_cell_length_b 11.2005(11)
_cell_length_c 14.3847(11)
_cell_measurement_temperature 293(2)
_cell_volume 1917.5(3)
_computing_structure_refinement 'SHELXL-97 (Sheldrick, 1997)'
_diffrn_ambient_temperature 293(2)
_diffrn_measured_fraction_theta_full 0.946
_diffrn_measured_fraction_theta_max 0.946
_diffrn_measurement_device_type IPDS
_diffrn_measurement_method PsiScan
_diffrn_radiation_monochromator graphite
_diffrn_radiation_source 'fine-focus sealed tube'
_diffrn_radiation_type MoK\a
_diffrn_radiation_wavelength 0.71073
_diffrn_reflns_av_R_equivalents 0.0509
_diffrn_reflns_av_sigmaI/netI 0.0687
_diffrn_reflns_limit_h_max 12
_diffrn_reflns_limit_h_min -16
_diffrn_reflns_limit_k_max 13
_diffrn_reflns_limit_k_min -13
_diffrn_reflns_limit_l_max 15
_diffrn_reflns_limit_l_min -17
_diffrn_reflns_number 10627
_diffrn_reflns_theta_full 26.03
_diffrn_reflns_theta_max 26.03
_diffrn_reflns_theta_min 2.39
_exptl_absorpt_coefficient_mu 1.357
_exptl_absorpt_correction_T_max 0.0741
_exptl_absorpt_correction_T_min 0.0092
_exptl_crystal_density_diffrn 1.548
_exptl_crystal_density_method 'not measured'
_exptl_crystal_F_000 912
_exptl_crystal_size_max 0.15
_exptl_crystal_size_mid 0.15
_exptl_crystal_size_min 0.015
_refine_diff_density_max 0.434
_refine_diff_density_min -0.501
_refine_diff_density_rms 0.078
_refine_ls_extinction_method none
_refine_ls_goodness_of_fit_ref 0.831
_refine_ls_hydrogen_treatment mixed
_refine_ls_matrix_type full
_refine_ls_number_parameters 312
_refine_ls_number_reflns 3576
_refine_ls_number_restraints 0
_refine_ls_restrained_S_all 0.831
_refine_ls_R_factor_all 0.0538
_refine_ls_R_factor_gt 0.0282
_refine_ls_shift/su_max 0.001
_refine_ls_shift/su_mean 0.000
_refine_ls_structure_factor_coef Fsqd
_refine_ls_weighting_details 'calc w=1/[\s^2^(Fo^2^)+(0.0225P)^2^+0.0000P] where P=(Fo^2^+2Fc^2^)/3'
_refine_ls_weighting_scheme calc
_refine_ls_wR_factor_gt 0.0492
_refine_ls_wR_factor_ref 0.0532
_reflns_number_gt 2447
_reflns_number_total 3576
_reflns_threshold_expression >2sigma(I)
_cod_data_source_file ic050517hsi20050516_122151_2.cif
_cod_data_source_block Cd(SPh)2*TMEDA
_cod_database_code 4309350

loop_
_symmetry_equiv_pos_as_xyz
'x, y, z'
'-x, y+1/2, -z+1/2'
'-x, -y, -z'
'x, -y-1/2, z-1/2'

loop_
_atom_site_label
_atom_site_type_symbol
_atom_site_fract_x
_atom_site_fract_y
_atom_site_fract_z
_atom_site_U_iso_or_equiv
_atom_site_adp_type
_atom_site_occupancy
_atom_site_symmetry_multiplicity
_atom_site_calc_flag
_atom_site_refinement_flags
_atom_site_disorder_assembly
_atom_site_disorder_group
Cd1 Cd 0.34823(2) 0.057116(19) 0.86210(2) 0.02295(7) Uani 1 1 d . . .
S2 S 0.44597(8) -0.13021(6) 0.94169(7) 0.0247(2) Uani 1 1 d . . .
S1 S 0.21961(10) 0.21212(7) 0.87438(8) 0.0330(2) Uani 1 1 d . . .
N2 N 0.2257(2) 0.0011(2) 0.6847(2) 0.0241(7) Uani 1 1 d . . .
C5 C 0.3436(3) -0.2450(3) 0.9161(2) 0.0210(8) Uani 1 1 d . . .
N1 N 0.4357(2) 0.1527(2) 0.7667(2) 0.0218(6) Uani 1 1 d . . .
C7 C 0.3025(4) -0.4566(3) 0.9043(3) 0.0356(10) Uani 1 1 d . . .
C1 C 0.2187(4) 0.0812(3) 1.0394(3) 0.0303(9) Uani 1 1 d . . .
C22 C 0.3737(3) 0.1180(3) 0.6580(3) 0.0263(8) Uani 1 1 d . . .
C2 C 0.1631(3) 0.1596(3) 0.9585(3) 0.0259(8) Uani 1 1 d . . .
C4 C 0.1736(4) 0.0509(4) 1.1079(3) 0.0396(9) Uani 1 1 d . . .
C8 C 0.1892(4) -0.4331(3) 0.8649(3) 0.0363(9) Uani 1 1 d . . .
C15 C 0.3794(3) -0.3646(3) 0.9292(3) 0.0250(8) Uani 1 1 d . . .
C23 C 0.5558(3) 0.1236(3) 0.8012(3) 0.0300(9) Uani 1 1 d . . .
C31 C 0.1069(4) 0.0037(4) 0.6659(4) 0.0369(10) Uani 1 1 d . . .
C32 C 0.2539(4) -0.1150(3) 0.6525(4) 0.0347(10) Uani 1 1 d . . .
C3 C 0.0582(3) 0.2037(3) 0.9489(3) 0.0332(9) Uani 1 1 d . . .
C24 C 0.4242(4) 0.2828(3) 0.7783(3) 0.0305(9) Uani 1 1 d . . .
C19 C 0.2494(3) 0.1006(3) 0.6289(3) 0.0276(9) Uani 1 1 d . . .
C16 C 0.2298(4) -0.2229(3) 0.8808(3) 0.0304(9) Uani 1 1 d . . .
C21 C 0.1519(4) -0.3152(3) 0.8534(3) 0.0352(9) Uani 1 1 d . . .
C26 C 0.0719(4) 0.0974(4) 1.0984(4) 0.0425(11) Uani 1 1 d . . .
C27 C 0.0145(4) 0.1733(4) 1.0185(4) 0.0427(11) Uani 1 1 d . . .
H11 H 0.410(3) 0.043(3) 0.650(3) 0.026(9) Uiso 1 1 d . . .
H12 H 0.581(3) 0.162(3) 0.757(3) 0.026(10) Uiso 1 1 d . . .
H13 H 0.384(3) 0.179(3) 0.619(3) 0.031(10) Uiso 1 1 d . . .
H14 H 0.214(3) 0.174(3) 0.643(3) 0.034(10) Uiso 1 1 d . . .
H22 H 0.287(3) 0.053(3) 1.047(3) 0.025(9) Uiso 1 1 d . . .
H23 H 0.329(3) -0.535(3) 0.912(3) 0.032(10) Uiso 1 1 d . . .
H31 H 0.219(3) 0.090(3) 0.562(3) 0.033(11) Uiso 1 1 d . . .
H32 H 0.074(4) -0.300(3) 0.827(3) 0.043(12) Uiso 1 1 d . . .
H33 H 0.596(4) 0.149(3) 0.874(3) 0.045(12) Uiso 1 1 d . . .
H34 H 0.212(4) -0.125(4) 0.578(4) 0.059(14) Uiso 1 1 d . . .
H35 H 0.335(4) -0.125(3) 0.671(3) 0.050(13) Uiso 1 1 d . . .
H36 H 0.461(4) 0.324(3) 0.740(3) 0.043(12) Uiso 1 1 d . . .
H37 H 0.088(4) -0.062(4) 0.702(3) 0.049(12) Uiso 1 1 d . . .
H38 H 0.066(4) -0.009(4) 0.598(4) 0.054(14) Uiso 1 1 d . . .
H39 H 0.088(4) 0.076(4) 0.689(3) 0.050(13) Uiso 1 1 d . . .
H16 H 0.231(3) -0.171(3) 0.683(3) 0.027(10) Uiso 1 1 d . . .
H15 H 0.210(3) -0.145(3) 0.878(3) 0.032(10) Uiso 1 1 d . . .
H26 H 0.467(4) 0.306(3) 0.851(4) 0.049(13) Uiso 1 1 d . . .
H21 H 0.209(4) -0.008(4) 1.161(4) 0.056(13) Uiso 1 1 d . . .
H19 H 0.044(4) 0.073(4) 1.146(3) 0.051(13) Uiso 1 1 d . . .
H20 H 0.136(4) -0.496(3) 0.843(3) 0.045(12) Uiso 1 1 d . . .
H27 H 0.342(4) 0.299(3) 0.753(3) 0.026(10) Uiso 1 1 d . . .
H28 H 0.569(3) 0.041(3) 0.798(3) 0.028(9) Uiso 1 1 d . . .
H29 H 0.461(4) -0.382(3) 0.955(3) 0.032(10) Uiso 1 1 d . . .
H30 H 0.017(4) 0.258(3) 0.888(3) 0.042(11) Uiso 1 1 d . . .
H411 H -0.058(5) 0.203(4) 1.007(4) 0.077(18) Uiso 1 1 d . . .

loop_
_atom_site_aniso_label
_atom_site_aniso_U_11
_atom_site_aniso_U_22
_atom_site_aniso_U_33
_atom_site_aniso_U_23
_atom_site_aniso_U_13
_atom_site_aniso_U_12
Cd1 0.03036(14) 0.01794(10) 0.02417(13) 0.00266(12) 0.01480(10) 0.00132(13)
S2 0.0251(5) 0.0200(4) 0.0250(5) 0.0031(3) 0.0061(4) -0.0026(3)
S1 0.0461(6) 0.0226(4) 0.0378(6) 0.0041(4) 0.0250(5) 0.0085(4)
N2 0.0229(17) 0.0218(13) 0.0263(17) -0.0004(12) 0.0086(15) 0.0016(12)
C5 0.028(2) 0.0229(15) 0.0144(17) 0.0037(13) 0.0115(16) 0.0021(13)
N1 0.0283(18) 0.0163(12) 0.0228(16) 0.0032(11) 0.0124(15) -0.0001(11)
C7 0.059(3) 0.0219(18) 0.038(2) -0.0084(16) 0.032(2) -0.0088(19)
C1 0.027(2) 0.033(2) 0.030(2) 0.0026(14) 0.0109(19) 0.0063(15)
C22 0.032(2) 0.0266(18) 0.0208(19) 0.0043(15) 0.0111(18) -0.0018(15)
C2 0.031(2) 0.0203(15) 0.0219(19) -0.0066(13) 0.0063(17) -0.0013(14)
C4 0.045(3) 0.040(2) 0.036(2) 0.005(2) 0.019(2) -0.001(2)
C8 0.051(3) 0.0299(18) 0.034(2) -0.0107(17) 0.023(2) -0.0207(19)
C15 0.031(2) 0.0183(15) 0.029(2) 0.0012(14) 0.0155(19) 0.0033(14)
C23 0.029(2) 0.029(2) 0.034(2) 0.0053(18) 0.015(2) 0.0035(16)
C31 0.026(2) 0.042(2) 0.039(3) 0.000(2) 0.009(2) -0.0014(18)
C32 0.048(3) 0.0222(18) 0.036(3) -0.0027(17) 0.019(2) -0.0009(18)
C3 0.029(2) 0.037(2) 0.030(2) -0.0036(17) 0.009(2) 0.0054(16)
C24 0.041(3) 0.0164(15) 0.036(2) 0.0014(15) 0.018(2) -0.0007(16)
C19 0.034(2) 0.0267(17) 0.0172(19) 0.0048(14) 0.0055(19) 0.0041(15)
C16 0.035(2) 0.0253(17) 0.035(2) 0.0051(15) 0.019(2) 0.0030(16)
C21 0.032(3) 0.044(2) 0.032(2) 0.0001(17) 0.015(2) -0.0088(19)
C26 0.050(3) 0.048(2) 0.040(3) -0.0059(19) 0.029(3) -0.011(2)
C27 0.036(3) 0.047(2) 0.051(3) -0.008(2) 0.024(3) 0.000(2)

loop_
_atom_type_symbol
_atom_type_description
_atom_type_scat_dispersion_real
_atom_type_scat_dispersion_imag
_atom_type_scat_source
C C 0.0033 0.0016 'International Tables Vol C Tables 4.2.6.8 and 6.1.1.4'
H H 0.0000 0.0000 'International Tables Vol C Tables 4.2.6.8 and 6.1.1.4'
Cd Cd -0.8075 1.2024 'International Tables Vol C Tables 4.2.6.8 and 6.1.1.4'
N N 0.0061 0.0033 'International Tables Vol C Tables 4.2.6.8 and 6.1.1.4'
S S 0.1246 0.1234 'International Tables Vol C Tables 4.2.6.8 and 6.1.1.4'

loop_
_geom_angle_atom_site_label_1
_geom_angle_atom_site_label_2
_geom_angle_atom_site_label_3
_geom_angle
_geom_angle_site_symmetry_1
_geom_angle_site_symmetry_3
_geom_angle_publ_flag
N1 Cd1 S1 102.98(7) . . ?
N1 Cd1 N2 77.18(10) . . ?
S1 Cd1 N2 94.58(7) . . ?
N1 Cd1 S2 111.87(7) . . ?
S1 Cd1 S2 142.94(3) . . ?
N2 Cd1 S2 104.83(6) . . ?
C5 S2 Cd1 108.35(11) . . ?
C2 S1 Cd1 107.53(11) . . ?
C31 N2 C32 109.9(3) . . ?
C31 N2 C19 109.0(3) . . ?
C32 N2 C19 111.0(3) . . ?
C31 N2 Cd1 112.1(3) . . ?
C32 N2 Cd1 114.1(2) . . ?
C19 N2 Cd1 100.3(2) . . ?
C16 C5 C15 118.0(3) . . ?
C16 C5 S2 123.3(2) . . ?
C15 C5 S2 118.7(3) . . ?
C23 N1 C24 108.8(3) . . ?
C23 N1 C22 110.1(3) . . ?
C24 N1 C22 109.8(3) . . ?
C23 N1 Cd1 113.6(2) . . ?
C24 N1 Cd1 106.6(2) . . ?
C22 N1 Cd1 107.9(2) . . ?
C8 C7 C15 120.6(4) . . ?
C8 C7 H23 121(2) . . ?
C15 C7 H23 118(2) . . ?
C4 C1 C2 121.4(4) . . ?
C4 C1 H22 121(2) . . ?
C2 C1 H22 118(2) . . ?
N1 C22 C19 112.7(3) . . ?
N1 C22 H11 105(2) . . ?
C19 C22 H11 112(2) . . ?
N1 C22 H13 107(2) . . ?
C19 C22 H13 109(2) . . ?
H11 C22 H13 110(3) . . ?
C1 C2 C3 117.1(4) . . ?
C1 C2 S1 124.2(3) . . ?
C3 C2 S1 118.6(3) . . ?
C1 C4 C26 120.6(4) . . ?
C1 C4 H21 122(3) . . ?
C26 C4 H21 117(3) . . ?
C7 C8 C21 119.7(3) . . ?
C7 C8 H20 121(3) . . ?
C21 C8 H20 120(3) . . ?
C7 C15 C5 120.7(4) . . ?
C7 C15 H29 120(2) . . ?
C5 C15 H29 119(2) . . ?
N1 C23 H12 107(2) . . ?
N1 C23 H33 109(3) . . ?
H12 C23 H33 113(3) . . ?
N1 C23 H28 113(2) . . ?
H12 C23 H28 107(3) . . ?
H33 C23 H28 108(3) . . ?
N2 C31 H37 111(3) . . ?
N2 C31 H38 108(3) . . ?
H37 C31 H38 106(4) . . ?
N2 C31 H39 111(3) . . ?
H37 C31 H39 107(4) . . ?
H38 C31 H39 113(4) . . ?
N2 C32 H34 110(3) . . ?
N2 C32 H35 113(2) . . ?
H34 C32 H35 109(4) . . ?
N2 C32 H16 107(2) . . ?
H34 C32 H16 108(4) . . ?
H35 C32 H16 109(3) . . ?
C27 C3 C2 120.9(4) . . ?
C27 C3 H30 123(3) . . ?
C2 C3 H30 116(3) . . ?
N1 C24 H36 108(2) . . ?
N1 C24 H26 110(2) . . ?
H36 C24 H26 106(4) . . ?
N1 C24 H27 106.4(19) . . ?
H36 C24 H27 114(3) . . ?
H26 C24 H27 112(4) . . ?
N2 C19 C22 112.6(3) . . ?
N2 C19 H14 107(2) . . ?
C22 C19 H14 112(2) . . ?
N2 C19 H31 113(2) . . ?
C22 C19 H31 106(3) . . ?
H14 C19 H31 107(3) . . ?
C5 C16 C21 121.5(4) . . ?
C5 C16 H15 116(3) . . ?
C21 C16 H15 123(3) . . ?
C16 C21 C8 119.5(4) . . ?
C16 C21 H32 121(2) . . ?
C8 C21 H32 119(2) . . ?
C4 C26 C27 119.2(5) . . ?
C4 C26 H19 117(3) . . ?
C27 C26 H19 123(3) . . ?
C26 C27 C3 120.8(5) . . ?
C26 C27 H411 122(3) . . ?
C3 C27 H411 117(3) . . ?

loop_
_geom_bond_atom_site_label_1
_geom_bond_atom_site_label_2
_geom_bond_distance
_geom_bond_site_symmetry_2
_geom_bond_publ_flag
Cd1 N1 2.367(3) . ?
Cd1 S1 2.4688(10) . ?
Cd1 N2 2.477(3) . ?
Cd1 S2 2.4794(8) . ?
S2 C5 1.780(3) . ?
S1 C2 1.755(4) . ?
N2 C31 1.458(5) . ?
N2 C32 1.477(4) . ?
N2 C19 1.478(4) . ?
C5 C16 1.380(5) . ?
C5 C15 1.406(4) . ?
N1 C23 1.472(5) . ?
N1 C24 1.481(4) . ?
N1 C22 1.490(4) . ?
C7 C8 1.374(6) . ?
C7 C15 1.380(5) . ?
C7 H23 0.93(4) . ?
C1 C4 1.378(6) . ?
C1 C2 1.401(5) . ?
C1 H22 0.90(4) . ?
C22 C19 1.511(6) . ?
C22 H11 0.99(3) . ?
C22 H13 0.93(4) . ?
C2 C3 1.406(5) . ?
C4 C26 1.379(6) . ?
C4 H21 0.97(4) . ?
C8 C21 1.393(6) . ?
C8 H20 0.95(4) . ?
C15 H29 0.99(4) . ?
C23 H12 0.94(4) . ?
C23 H33 1.00(4) . ?
C23 H28 0.95(3) . ?
C31 H37 0.98(4) . ?
C31 H38 0.92(5) . ?
C31 H39 0.95(4) . ?
C32 H34 0.99(5) . ?
C32 H35 0.99(5) . ?
C32 H16 0.89(4) . ?
C3 C27 1.382(6) . ?
C3 H30 1.02(4) . ?
C24 H36 0.98(4) . ?
C24 H26 1.00(5) . ?
C24 H27 0.99(4) . ?
C19 H14 1.01(4) . ?
C19 H31 0.89(4) . ?
C16 C21 1.389(5) . ?
C16 H15 0.90(4) . ?
C21 H32 0.94(5) . ?
C26 C27 1.380(6) . ?
C26 H19 0.93(5) . ?
C27 H411 0.95(6) . ?
